data_4343756
loop_
_publ_author_name
'Clair, D.S.'
'Templeton, D.H.'
'Zalkin, A.'

_publ_section_title
;
 The crystal structure of Cs2 (B9 C2 H11) Co (B8 C2 H10) Co (B9 C2 H11) H2
 O)
;
_journal_name_full 'Inorganic Chemistry'
_journal_page_first 2080
_journal_page_last 2086
_journal_volume 8
_journal_year 1969
_chemical_formula_sum 'C6 H34 B26 Co2 Cs2 O'
_chemical_name_systematic 'Cs2 (B9 C2 H11) Co (B8 C2 H10) Co (B9 C2 H11) H2 O'
_space_group_IT_number 14
_symmetry_space_group_name_Hall '-P 2ybc'
_symmetry_space_group_name_H-M 'P 1 21/c 1'
_cell_angle_alpha 90
_cell_angle_beta 98
_cell_angle_gamma 90
_cell_formula_units_Z 4
_cell_length_a 7.089
_cell_length_b 19.24
_cell_length_c 20.682
_cell_volume 2793.414
_citation_journal_id_ASTM INOCAJ
_cod_data_source_file Clair_INOCAJ_1969_1823.cif
_cod_data_source_block C6H34B26Co2Cs2O1
_cod_original_formula_sum 'C6 H34 B26 Co2 Cs2 O1'
_cod_database_code 4343756

loop_
_symmetry_equiv_pos_as_xyz
x,y,z
-x,y+1/2,-z+1/2
-x,-y,-z
x,-y-1/2,z-1/2

loop_
_atom_site_label
_atom_site_type_symbol
_atom_site_fract_x
_atom_site_fract_y
_atom_site_fract_z
_atom_site_occupancy
_atom_site_U_iso_or_equiv
B7 B 0.3196 0.8664 0.587 1 0.0
B17 B 0.0951 0.6289 0.7108 1 0.0
B19 B 0.3661 0.5032 0.7168 1 0.0
B13 B 0.336 0.6575 0.7117 1 0.0
B15 B -0.0546 0.6978 0.6762 1 0.0
H24 H 0.379 0.516 0.767 1 0.0
B4 B 0.489 0.8951 0.536 1 0.0
B11 B 0.0822 0.7708 0.6597 1 0.0
B14 B 0.1585 0.7179 0.7298 1 0.0
B24 B 0.3074 0.4136 0.6982 1 0.0
H31 H 0.331 0.424 0.518 1 0.0
B23 B 0.5409 0.4434 0.6947 1 0.0
B20 B 0.1423 0.4807 0.6691 1 0.0
H10 H 0.956 0.864 0.548 1 0.0
B25 B 0.187 0.4088 0.6165 1 0.0
H25 H 0 0.484 0.684 1 0.0
H26 H 0.105 0.507 0.556 1 0.0
C3 C 0.1589 0.6581 0.585 1 0.0
H14 H 0.439 0.777 0.697 1 0.0
B10 B 0.3294 0.7459 0.6797 1 0.0
C6 C 0.5182 0.5261 0.6618 0.5 0.0
O1 O 0.7075 0.564 0.8419 1 0.0
C2 C 0.4806 0.8116 0.5604 1 0.0
H17 H 0.473 0.65 0.745 1 0.0
H6 H 0.038 0.885 0.415 1 0.0
B9 B 0.1482 0.7788 0.4818 1 0.0
C1 C 0.3825 0.7631 0.5016 1 0.0
H13 H 0.457 0.671 0.617 1 0.0
H4 H 0.615 0.927 0.556 1 0.0
H5 H 0.2 0.975 0.526 1 0.0
H30 H 0.067 0.372 0.601 1 0.0
B6 B 0.141 0.866 0.4538 1 0.0
B21 B 0.1816 0.4931 0.5893 0.5 0.0
B22 B 0.5659 0.4569 0.6115 1 0.0
H1 H 0.41 0.931 0.415 1 0.0
H28 H 0.662 0.43 0.733 1 0.0
H15 H 0.027 0.821 0.675 1 0.0
B2 B 0.3175 0.8089 0.4321 1 0.0
H11 H 0.049 0.738 0.458 1 0.0
Cs1 Cs 0.21468 0.27505 0.17044 1 0.0
H2 H 0.326 0.787 0.385 1 0.0
B5 B 0.2461 0.9202 0.5183 1 0.0
B27 B 0.4321 0.3856 0.6337 1 0.0
H18 H 0.142 0.741 0.786 1 0.0
B26 B 0.3488 0.4355 0.5649 1 0.0
B12 B -0.0137 0.7143 0.5945 1 0.0
H20 H -0.123 0.592 0.601 1 0.0
H22 H 0.42 0.551 0.552 1 0.0
H9 H 0.352 0.892 0.635 1 0.0
C5 C 0.4005 0.5193 0.5879 1 0.0
H12 H 0.189 0.642 0.544 1 0.0
H27 H 0.701 0.455 0.589 1 0.0
B8 B 0.0994 0.8496 0.5351 1 0.0
H16 H 0.86 0.722 0.555 1 0.0
H3 H 0.677 0.687 0.973 1 0.0
H7 H 0.43 0.725 0.498 1 0.0
Cs2 Cs 0.05321 0.0287 0.3423 1 0.0
H8 H 0.603 0.793 0.587 1 0.0
B1 B 0.3781 0.8967 0.4548 1 0.0
C7 C 0.1816 0.4931 0.5893 0.5 0.0
B16 B -0.0047 0.6259 0.6267 1 0.0
Co1 Co 0.23982 0.76225 0.5813 1 0.0
B18 B 0.5182 0.5261 0.6618 0.5 0.0
H29 H 0.269 0.376 0.738 1 0.0
C4 C 0.355 0.6763 0.6316 1 0.0
B3 B 0.533 0.8283 0.4825 1 0.0
H23 H 0.623 0.559 0.667 1 0.0
H21 H 0.038 0.601 0.753 1 0.0
H19 H -0.2 0.703 0.687 1 0.0
Co2 Co 0.25769 0.57752 0.64795 1 0.0
H32 H 0.466 0.332 0.628 1 0.0
